data_2207842
loop_
_publ_author_name
'Dagmara Wo\'zniak'
'Aneta Szyma\'nska'
'Artur Sikorski'
'Antoni Konitz'
'Tadeusz Lis'

_publ_section_title (2<i>R</i>)-<i>N</i>-{3-[Bis(methylsulfanyl)methyleneamino]propionoyl}bornane-10,2-sultam
_journal_coeditor_code OB6594
_journal_issue 1
_journal_name_full 'Acta Crystallographica Section E'
_journal_page_first o295
_journal_page_last o297
_journal_paper_doi 10.1107/S1600536805041541
_journal_volume 62
_journal_year 2006
_chemical_formula_iupac 'C16 H26 N2 O3 S3'
_chemical_formula_moiety 'C16 H26 N2 O3 S3'
_chemical_formula_sum 'C16 H26 N2 O3 S3'
_chemical_formula_weight 390.57
_chemical_name_systematic
;
(2R)-N-{3-[Bis(methylsulfanyl)methylene]aminopropionoyl}bornane-10,2-sultam
;
_space_group_IT_number 19
_symmetry_cell_setting orthorhombic
_symmetry_space_group_name_Hall 'P 2ac 2ab'
_symmetry_space_group_name_H-M 'P 21 21 21'
_atom_sites_solution_hydrogens geom
_atom_sites_solution_primary direct
_atom_sites_solution_secondary difmap
_cell_angle_alpha 90.00
_cell_angle_beta 90.00
_cell_angle_gamma 90.00
_cell_formula_units_Z 4
_cell_length_a 7.742(2)
_cell_length_b 12.348(3)
_cell_length_c 19.405(3)
_cell_measurement_reflns_used 16987
_cell_measurement_temperature 100(2)
_cell_measurement_theta_max 30
_cell_measurement_theta_min 3
_cell_volume 1855.1(7)
_computing_cell_refinement 'KM-4 CCD Software'
_computing_data_collection 'KM-4 CCD Software (Oxford Diffraction, 2003)'
_computing_data_reduction 'KM-4 CCD Software'
_computing_molecular_graphics 'ORTEPII (Johnson, 1976)'
_computing_publication_material 'SHELXL97 and PLATON (Spek, 2003)'
_computing_structure_refinement 'SHELXL97 (Sheldrick, 1997)'
_computing_structure_solution 'SHELXS97 (Sheldrick, 1997)'
_diffrn_ambient_temperature 94(2)
_diffrn_measured_fraction_theta_full 0.990
_diffrn_measured_fraction_theta_max 0.990
_diffrn_measurement_device_type 'Kuma KM-4 CCD'
_diffrn_measurement_method \w
_diffrn_radiation_monochromator graphite
_diffrn_radiation_source 'fine-focus sealed tube'
_diffrn_radiation_type MoK\a
_diffrn_radiation_wavelength 0.71073
_diffrn_reflns_av_R_equivalents 0.0349
_diffrn_reflns_av_sigmaI/netI 0.0221
_diffrn_reflns_limit_h_max 10
_diffrn_reflns_limit_h_min -10
_diffrn_reflns_limit_k_max 17
_diffrn_reflns_limit_k_min -17
_diffrn_reflns_limit_l_max 25
_diffrn_reflns_limit_l_min -27
_diffrn_reflns_number 23438
_diffrn_reflns_theta_full 30.00
_diffrn_reflns_theta_max 30.0
_diffrn_reflns_theta_min 3.46
_exptl_absorpt_coefficient_mu 0.417
_exptl_absorpt_correction_type none
_exptl_crystal_colour colourless
_exptl_crystal_density_diffrn 1.398
_exptl_crystal_density_method 'not measured'
_exptl_crystal_description prism
_exptl_crystal_F_000 832
_exptl_crystal_size_max 0.5
_exptl_crystal_size_mid 0.4
_exptl_crystal_size_min 0.3
_refine_diff_density_max 0.34
_refine_diff_density_min -0.28
_refine_ls_abs_structure_details 'Flack (1983), 2253 Friedel pairs'
_refine_ls_abs_structure_Flack 0.02(4)
_refine_ls_extinction_method none
_refine_ls_goodness_of_fit_ref 1.083
_refine_ls_hydrogen_treatment constr
_refine_ls_matrix_type full
_refine_ls_number_parameters 221
_refine_ls_number_reflns 5320
_refine_ls_number_restraints 0
_refine_ls_restrained_S_all 1.083
_refine_ls_R_factor_all 0.0259
_refine_ls_R_factor_gt 0.0248
_refine_ls_shift/su_max 0.007
_refine_ls_shift/su_mean 0.000
_refine_ls_structure_factor_coef Fsqd
_refine_ls_weighting_details 'calc w=1/[\s^2^(Fo^2^)+(0.0336P)^2^+0.344P] where P=(Fo^2^+2Fc^2^)/3'
_refine_ls_weighting_scheme calc
_refine_ls_wR_factor_gt 0.0617
_refine_ls_wR_factor_ref 0.0623
_reflns_number_gt 5197
_reflns_number_total 5320
_reflns_threshold_expression I>2\s(I)
_cod_data_source_file ob6594.cif
_cod_data_source_block I
_cod_database_code 2207842

loop_
_symmetry_equiv_pos_as_xyz
'x, y, z'
'-x+1/2, -y, z+1/2'
'-x, y+1/2, -z+1/2'
'x+1/2, -y+1/2, -z'

loop_
_atom_site_label
_atom_site_fract_x
_atom_site_fract_y
_atom_site_fract_z
_atom_site_U_iso_or_equiv
_atom_site_adp_type
_atom_site_calc_flag
_atom_site_refinement_flags
_atom_site_occupancy
_atom_site_type_symbol
C1 0.51915(13) 0.67071(9) 0.88913(6) 0.01110(19) Uani d . 1 C
C2 0.49885(16) 0.55731(9) 0.92132(6) 0.0151(2) Uani d . 1 C
H2A 0.3757 0.5393 0.9290 0.018 Uiso calc R 1 H
H2B 0.5618 0.5519 0.9656 0.018 Uiso calc R 1 H
C3 0.58097(17) 0.48228(10) 0.86535(6) 0.0171(2) Uani d . 1 C
H3A 0.6854 0.4455 0.8832 0.021 Uiso calc R 1 H
H3B 0.4974 0.4270 0.8494 0.021 Uiso calc R 1 H
C4 0.62729(16) 0.56221(10) 0.80667(6) 0.0153(2) Uani d . 1 C
H4A 0.6390 0.5275 0.7603 0.018 Uiso calc R 1 H
C5 0.78750(15) 0.62777(10) 0.82945(6) 0.0150(2) Uani d . 1 C
H5A 0.8289 0.6758 0.7921 0.018 Uiso calc R 1 H
H5B 0.8828 0.5794 0.8440 0.018 Uiso calc R 1 H
C6 0.71568(14) 0.69419(9) 0.89122(6) 0.0116(2) Uani d . 1 C
H6A 0.7661 0.6668 0.9354 0.014 Uiso calc R 1 H
N7 0.73476(12) 0.81367(8) 0.88720(5) 0.01266(18) Uani d . 1 N
C8 0.89772(14) 0.86113(9) 0.88450(6) 0.0124(2) Uani d . 1 C
C9 0.90309(14) 0.98358(9) 0.88196(6) 0.0147(2) Uani d . 1 C
H9A 0.8628 1.0127 0.9267 0.018 Uiso calc R 1 H
H9B 0.8226 1.0093 0.8458 0.018 Uiso calc R 1 H
C10 1.08343(16) 1.02783(10) 0.86693(7) 0.0164(2) Uani d . 1 C
H10A 1.1596 1.0163 0.9072 0.020 Uiso calc R 1 H
H10B 1.1342 0.9896 0.8269 0.020 Uiso calc R 1 H
N11 1.06878(14) 1.14448(8) 0.85198(5) 0.01622(19) Uani d . 1 N
C12 1.08624(15) 1.21226(10) 0.90071(6) 0.0149(2) Uani d . 1 C
S13 1.06005(4) 1.35316(2) 0.886320(15) 0.01729(6) Uani d . 1 S
S14 1.13436(5) 1.17486(3) 0.987090(17) 0.02570(8) Uani d . 1 S
C15 1.00471(19) 1.35206(11) 0.79608(7) 0.0211(2) Uani d . 1 C
H15A 0.9723 1.4253 0.7815 0.032 Uiso calc R 1 H
H15B 0.9073 1.3028 0.7885 0.032 Uiso calc R 1 H
H15C 1.1044 1.3275 0.7691 0.032 Uiso calc R 1 H
C16 1.1389(2) 1.30060(12) 1.03450(8) 0.0289(3) Uani d . 1 C
H16A 1.1732 1.2864 1.0823 0.043 Uiso calc R 1 H
H16B 1.0238 1.3336 1.0338 0.043 Uiso calc R 1 H
H16C 1.2222 1.3501 1.0131 0.043 Uiso calc R 1 H
C17 0.48111(15) 0.64785(10) 0.81113(6) 0.0146(2) Uani d . 1 C
C18 0.29864(17) 0.60251(12) 0.79903(7) 0.0236(3) Uani d . 1 C
H18A 0.2821 0.5885 0.7498 0.035 Uiso calc R 1 H
H18B 0.2128 0.6553 0.8148 0.035 Uiso calc R 1 H
H18C 0.2847 0.5349 0.8248 0.035 Uiso calc R 1 H
C19 0.50311(19) 0.74367(11) 0.76128(7) 0.0214(3) Uani d . 1 C
H19A 0.4999 0.7172 0.7137 0.032 Uiso calc R 1 H
H19B 0.6142 0.7792 0.7700 0.032 Uiso calc R 1 H
H19C 0.4092 0.7957 0.7684 0.032 Uiso calc R 1 H
C20 0.42524(15) 0.76273(9) 0.92518(6) 0.0158(2) Uani d . 1 C
H20A 0.4059 0.7446 0.9743 0.019 Uiso calc R 1 H
H20B 0.3118 0.7757 0.9031 0.019 Uiso calc R 1 H
S21 0.55856(4) 0.88043(2) 0.917945(16) 0.01488(6) Uani d . 1 S
O22 0.49880(12) 0.95521(8) 0.86658(6) 0.0250(2) Uani d . 1 O
O23 0.59643(13) 0.92319(8) 0.98528(5) 0.0258(2) Uani d . 1 O
O24 1.02565(11) 0.80390(7) 0.88246(5) 0.01985(19) Uani d . 1 O

loop_
_atom_site_aniso_label
_atom_site_aniso_U_11
_atom_site_aniso_U_22
_atom_site_aniso_U_33
_atom_site_aniso_U_12
_atom_site_aniso_U_13
_atom_site_aniso_U_23
C1 0.0087(4) 0.0125(5) 0.0121(4) -0.0013(4) 0.0005(3) -0.0006(4)
C2 0.0164(5) 0.0139(5) 0.0150(5) -0.0007(4) 0.0034(4) 0.0007(4)
C3 0.0187(6) 0.0128(5) 0.0199(5) -0.0027(4) 0.0044(4) -0.0015(4)
C4 0.0164(5) 0.0158(5) 0.0136(5) -0.0035(4) 0.0027(4) -0.0037(4)
C5 0.0119(5) 0.0144(5) 0.0187(5) -0.0011(4) 0.0037(4) -0.0034(4)
C6 0.0094(4) 0.0108(5) 0.0146(5) -0.0009(4) -0.0013(4) -0.0010(4)
N7 0.0082(4) 0.0104(4) 0.0194(4) 0.0005(3) 0.0000(3) -0.0015(4)
C8 0.0106(4) 0.0128(5) 0.0139(5) -0.0014(4) -0.0019(4) -0.0012(4)
C9 0.0119(5) 0.0117(5) 0.0206(5) -0.0003(4) -0.0002(4) 0.0004(4)
C10 0.0142(5) 0.0129(5) 0.0223(6) -0.0022(4) 0.0026(4) -0.0036(4)
N11 0.0159(5) 0.0142(4) 0.0186(4) -0.0022(4) 0.0013(4) -0.0006(4)
C12 0.0143(5) 0.0128(5) 0.0176(5) -0.0031(4) -0.0007(4) 0.0026(4)
S13 0.02205(14) 0.01235(12) 0.01746(13) -0.00150(11) -0.00094(11) -0.00015(10)
S14 0.0432(2) 0.01505(14) 0.01882(14) -0.00273(14) -0.01004(14) 0.00058(12)
C15 0.0271(6) 0.0195(6) 0.0167(5) 0.0039(5) -0.0012(5) 0.0008(5)
C16 0.0426(9) 0.0218(6) 0.0224(6) -0.0012(6) -0.0109(6) -0.0064(5)
C17 0.0139(5) 0.0169(5) 0.0130(5) -0.0031(4) -0.0017(4) -0.0013(4)
C18 0.0179(6) 0.0284(7) 0.0246(6) -0.0071(5) -0.0075(5) -0.0024(6)
C19 0.0238(6) 0.0245(6) 0.0157(5) -0.0036(5) -0.0054(5) 0.0054(5)
C20 0.0115(5) 0.0138(5) 0.0219(5) -0.0002(4) 0.0039(4) -0.0024(4)
S21 0.01014(11) 0.01224(12) 0.02226(13) 0.00152(10) 0.00221(11) -0.00297(10)
O22 0.0137(4) 0.0186(4) 0.0426(6) 0.0050(3) 0.0010(4) 0.0091(4)
O23 0.0230(5) 0.0267(5) 0.0277(5) -0.0036(4) 0.0051(4) -0.0155(4)
O24 0.0108(4) 0.0146(4) 0.0342(5) 0.0014(3) -0.0018(3) -0.0015(4)

loop_
_atom_type_symbol
_atom_type_description
_atom_type_scat_dispersion_real
_atom_type_scat_dispersion_imag
_atom_type_scat_source
C C 0.0033 0.0016 'International Tables Vol C Tables 4.2.6.8 and 6.1.1.4'
H H 0.0000 0.0000 'International Tables Vol C Tables 4.2.6.8 and 6.1.1.4'
N N 0.0061 0.0033 'International Tables Vol C Tables 4.2.6.8 and 6.1.1.4'
O O 0.0106 0.0060 'International Tables Vol C Tables 4.2.6.8 and 6.1.1.4'
S S 0.1246 0.1234 'International Tables Vol C Tables 4.2.6.8 and 6.1.1.4'

loop_
_geom_angle_atom_site_label_1
_geom_angle_atom_site_label_2
_geom_angle_atom_site_label_3
_geom_angle
C20 C1 C2 116.35(9)
C20 C1 C6 108.53(9)
C2 C1 C6 105.04(9)
C20 C1 C17 119.29(10)
C2 C1 C17 102.04(9)
C6 C1 C17 104.10(9)
C1 C2 C3 102.44(9)
C1 C2 H2A 111.3
C3 C2 H2A 111.3
C1 C2 H2B 111.3
C3 C2 H2B 111.3
H2A C2 H2B 109.2
C4 C3 C2 103.14(10)
C4 C3 H3A 111.1
C2 C3 H3A 111.1
C4 C3 H3B 111.1
C2 C3 H3B 111.1
H3A C3 H3B 109.1
C5 C4 C3 108.01(10)
C5 C4 C17 102.27(9)
C3 C4 C17 102.97(10)
C5 C4 H4A 114.1
C3 C4 H4A 114.1
C17 C4 H4A 114.1
C4 C5 C6 102.11(9)
C4 C5 H5A 111.3
C6 C5 H5A 111.3
C4 C5 H5B 111.3
C6 C5 H5B 111.3
H5A C5 H5B 109.2
N7 C6 C1 106.39(9)
N7 C6 C5 116.61(10)
C1 C6 C5 103.42(9)
N7 C6 H6A 110.0
C1 C6 H6A 110.0
C5 C6 H6A 110.0
C8 N7 C6 120.69(9)
C8 N7 S21 122.39(8)
C6 N7 S21 112.53(7)
O24 C8 N7 119.62(10)
O24 C8 C9 123.82(10)
N7 C8 C9 116.53(9)
C8 C9 C10 112.87(10)
C8 C9 H9A 109.0
C10 C9 H9A 109.0
C8 C9 H9B 109.0
C10 C9 H9B 109.0
H9A C9 H9B 107.8
N11 C10 C9 108.47(10)
N11 C10 H10A 110.0
C9 C10 H10A 110.0
N11 C10 H10B 110.0
C9 C10 H10B 110.0
H10A C10 H10B 108.4
C12 N11 C10 119.31(11)
N11 C12 S13 121.13(9)
N11 C12 S14 123.58(10)
S13 C12 S14 115.28(7)
C12 S13 C15 99.94(6)
C12 S14 C16 105.14(7)
S13 C15 H15A 109.5
S13 C15 H15B 109.5
H15A C15 H15B 109.5
S13 C15 H15C 109.5
H15A C15 H15C 109.5
H15B C15 H15C 109.5
S14 C16 H16A 109.5
S14 C16 H16B 109.5
H16A C16 H16B 109.5
S14 C16 H16C 109.5
H16A C16 H16C 109.5
H16B C16 H16C 109.5
C18 C17 C19 106.61(10)
C18 C17 C4 114.43(11)
C19 C17 C4 114.12(10)
C18 C17 C1 112.68(10)
C19 C17 C1 116.61(10)
C4 C17 C1 92.26(9)
C17 C18 H18A 109.5
C17 C18 H18B 109.5
H18A C18 H18B 109.5
C17 C18 H18C 109.5
H18A C18 H18C 109.5
H18B C18 H18C 109.5
C17 C19 H19A 109.5
C17 C19 H19B 109.5
H19A C19 H19B 109.5
C17 C19 H19C 109.5
H19A C19 H19C 109.5
H19B C19 H19C 109.5
C1 C20 S21 107.18(8)
C1 C20 H20A 110.3
S21 C20 H20A 110.3
C1 C20 H20B 110.3
S21 C20 H20B 110.3
H20A C20 H20B 108.5
O22 S21 O23 117.39(7)
O22 S21 N7 109.06(6)
O23 S21 N7 109.43(6)
O22 S21 C20 113.04(6)
O23 S21 C20 110.14(6)
N7 S21 C20 95.54(5)

loop_
_geom_bond_atom_site_label_1
_geom_bond_atom_site_label_2
_geom_bond_distance
_geom_bond_publ_flag
C1 C20 1.5197(16) ?
C1 C2 1.5413(16) ?
C1 C6 1.5495(15) ?
C1 C17 1.5676(16) ?
C2 C3 1.5627(17) ?
C2 H2A 0.9900 ?
C2 H2B 0.9900 ?
C3 C4 1.5490(17) ?
C3 H3A 0.9900 ?
C3 H3B 0.9900 ?
C4 C5 1.5456(17) ?
C4 C17 1.5513(18) ?
C4 H4A 1.0000 ?
C5 C6 1.5553(16) ?
C5 H5A 0.9900 ?
C5 H5B 0.9900 ?
C6 N7 1.4848(15) ?
C6 H6A 1.0000 ?
N7 C8 1.3921(14) yes
N7 S21 1.7019(10) yes
C8 O24 1.2173(14) ?
C8 C9 1.5134(16) ?
C9 C10 1.5273(16) ?
C9 H9A 0.9900 ?
C9 H9B 0.9900 ?
C10 N11 1.4737(16) yes
C10 H10A 0.9900 ?
C10 H10B 0.9900 ?
N11 C12 1.2700(16) yes
C12 S13 1.7738(13) yes
C12 S14 1.7780(13) yes
S13 C15 1.8028(13) ?
S14 C16 1.8050(15) ?
C15 H15A 0.9800 ?
C15 H15B 0.9800 ?
C15 H15C 0.9800 ?
C16 H16A 0.9800 ?
C16 H16B 0.9800 ?
C16 H16C 0.9800 ?
C17 C18 1.5376(17) ?
C17 C19 1.5377(17) ?
C18 H18A 0.9800 ?
C18 H18B 0.9800 ?
C18 H18C 0.9800 ?
C19 H19A 0.9800 ?
C19 H19B 0.9800 ?
C19 H19C 0.9800 ?
C20 S21 1.7880(12) yes
C20 H20A 0.9900 ?
C20 H20B 0.9900 ?
S21 O22 1.4353(11) yes
S21 O23 1.4395(10) yes

loop_
_geom_hbond_atom_site_label_D
_geom_hbond_atom_site_label_H
_geom_hbond_atom_site_label_A
_geom_hbond_site_symmetry_D
_geom_hbond_site_symmetry_H
_geom_hbond_site_symmetry_A
_geom_hbond_distance_DH
_geom_hbond_distance_HA
_geom_hbond_distance_DA
_geom_hbond_angle_DHA
_geom_hbond_publ_flag
C3 H3A S14 1_555 1_555 4_467 0.99 2.95 3.484(2) 115.0(10) y
C20 H20B O24 1_555 1_555 1_455 0.99 2.28 3.242(2) 164.0(10) y

loop_
_geom_torsion_atom_site_label_1
_geom_torsion_atom_site_label_2
_geom_torsion_atom_site_label_3
_geom_torsion_atom_site_label_4
_geom_torsion
_geom_torsion_publ_flag
C20 C1 C2 C3 170.21(10) ?
C6 C1 C2 C3 -69.77(11) ?
C17 C1 C2 C3 38.61(11) ?
C1 C2 C3 C4 -3.28(12) yes
C2 C3 C4 C5 74.14(12) ?
C2 C3 C4 C17 -33.57(12) ?
C3 C4 C5 C6 -66.00(12) ?
C17 C4 C5 C6 42.20(11) ?
C20 C1 C6 N7 -33.23(12) yes
C2 C1 C6 N7 -158.32(9) ?
C17 C1 C6 N7 94.81(10) ?
C20 C1 C6 C5 -156.61(9) ?
C2 C1 C6 C5 78.30(11) ?
C17 C1 C6 C5 -28.57(11) ?
C4 C5 C6 N7 -124.19(10) ?
C4 C5 C6 C1 -7.82(11) yes
C1 C6 N7 C8 -176.83(10) ?
C5 C6 N7 C8 -62.12(14) ?
C1 C6 N7 S21 26.16(11) yes
C5 C6 N7 S21 140.87(8) yes
C6 N7 C8 O24 3.16(17) ?
S21 N7 C8 O24 157.87(10) no
C6 N7 C8 C9 -178.79(10) ?
S21 N7 C8 C9 -24.08(15) yes
O24 C8 C9 C10 7.66(17) ?
N7 C8 C9 C10 -170.31(10) ?
C8 C9 C10 N11 168.95(10) ?
C9 C10 N11 C12 92.48(13) ?
C10 N11 C12 S13 -177.08(9) ?
C10 N11 C12 S14 1.92(16) ?
N11 C12 S13 C15 1.64(12) ?
S14 C12 S13 C15 -177.44(7) ?
N11 C12 S14 C16 -178.52(12) ?
S13 C12 S14 C16 0.53(10) ?
C5 C4 C17 C18 -173.37(10) ?
C3 C4 C17 C18 -61.36(12) ?
C5 C4 C17 C19 63.44(12) ?
C3 C4 C17 C19 175.45(10) ?
C5 C4 C17 C1 -57.15(10) ?
C3 C4 C17 C1 54.86(10) ?
C20 C1 C17 C18 -69.21(14) ?
C2 C1 C17 C18 60.59(12) ?
C6 C1 C17 C18 169.69(10) ?
C20 C1 C17 C19 54.58(14) ?
C2 C1 C17 C19 -175.62(10) ?
C6 C1 C17 C19 -66.53(13) ?
C20 C1 C17 C4 173.08(10) ?
C2 C1 C17 C4 -57.12(10) ?
C6 C1 C17 C4 51.98(10) ?
C2 C1 C20 S21 144.62(9) ?
C6 C1 C20 S21 26.49(11) ?
C17 C1 C20 S21 -92.37(11) ?
C8 N7 S21 O22 76.99(11) ?
C6 N7 S21 O22 -126.45(9) no
C8 N7 S21 O23 -52.65(11) ?
C6 N7 S21 O23 103.92(9) no
C8 N7 S21 C20 -166.30(10) ?
C6 N7 S21 C20 -9.73(9) ?
C1 C20 S21 O22 103.14(9) ?
C1 C20 S21 O23 -123.34(8) ?
C1 C20 S21 N7 -10.29(9) ?

loop_
_cod_related_entry_id
_cod_related_entry_database
_cod_related_entry_code
1 ChemSpider 9742079
